data_2232938
loop_
_publ_author_name
'Wicher, Barbara'
'Gdaniec, Maria'

_publ_section_title
;
 <i>N</i>,<i>N</i>'-Bis(pyridin-2-yl)benzene-1,4-diamine--naphthalene
 (2/1)
;
_journal_coeditor_code RZ2666
_journal_issue 12
_journal_name_full 'Acta Crystallographica Section E'
_journal_page_first o3300
_journal_paper_doi 10.1107/S1600536811047519
_journal_volume 67
_journal_year 2011
_chemical_formula_iupac 'C10 H8, 2C16 H14 N4'
_chemical_formula_moiety 'C10 H8, 2(C16 H14 N4)'
_chemical_formula_sum 'C42 H36 N8'
_chemical_formula_weight 652.78
_chemical_name_systematic
;
<i>N</i>,<i>N</i>'-Bis(pyridin-2-yl)benzene-1,4-diamine--naphthalene (2/1)
;
_space_group_IT_number 14
_symmetry_cell_setting monoclinic
_symmetry_space_group_name_Hall '-P 2ybc'
_symmetry_space_group_name_H-M 'P 1 21/c 1'
_atom_sites_solution_hydrogens geom
_atom_sites_solution_primary direct
_atom_sites_solution_secondary difmap
_audit_creation_method SHELXL-97
_cell_angle_alpha 90.00
_cell_angle_beta 117.936(2)
_cell_angle_gamma 90.00
_cell_formula_units_Z 2
_cell_length_a 9.22240(10)
_cell_length_b 22.8371(2)
_cell_length_c 8.87600(10)
_cell_measurement_reflns_used 7079
_cell_measurement_temperature 130(2)
_cell_measurement_theta_max 75.68
_cell_measurement_theta_min 3.87
_cell_volume 1651.56(4)
_computing_cell_refinement 'CrysAlis PRO (Agilent, 2010)'
_computing_data_collection 'CrysAlis PRO (Agilent, 2010)'
_computing_data_reduction 'CrysAlis PRO (Agilent, 2010)'
_computing_molecular_graphics
;
ORTEP-3 for Windows (Farrugia, 1997) and Mercury (Macrae <i>et al.</i>,
2006)
;
_computing_publication_material 'SHELXL97 (Sheldrick, 2008)'
_computing_structure_refinement 'SHELXL97 (Sheldrick, 2008)'
_computing_structure_solution 'SIR2004 (Burla <i>et al.</i>, 2005)'
_diffrn_ambient_temperature 130(2)
_diffrn_measured_fraction_theta_full 0.997
_diffrn_measured_fraction_theta_max 0.997
_diffrn_measurement_device_type 'Oxford Diffraction SuperNova'
_diffrn_measurement_method '\w scans'
_diffrn_radiation_monochromator mirror
_diffrn_radiation_source 'Nova Cu X-ray Source'
_diffrn_radiation_type CuK\a
_diffrn_radiation_wavelength 1.54184
_diffrn_reflns_av_R_equivalents 0.0190
_diffrn_reflns_av_sigmaI/netI 0.0151
_diffrn_reflns_limit_h_max 8
_diffrn_reflns_limit_h_min -11
_diffrn_reflns_limit_k_max 20
_diffrn_reflns_limit_k_min -27
_diffrn_reflns_limit_l_max 10
_diffrn_reflns_limit_l_min -9
_diffrn_reflns_number 9878
_diffrn_reflns_theta_full 68.21
_diffrn_reflns_theta_max 68.21
_diffrn_reflns_theta_min 6.67
_diffrn_standards_decay_% 0
_diffrn_standards_interval_count 0
_diffrn_standards_interval_time 0
_diffrn_standards_number 0
_exptl_absorpt_coefficient_mu 0.628
_exptl_absorpt_correction_T_max 1.000
_exptl_absorpt_correction_T_min 0.931
_exptl_absorpt_correction_type multi-scan
_exptl_absorpt_process_details
;
(CrysAlis PRO; Agilent, 2010)
;
_exptl_crystal_colour colourless
_exptl_crystal_density_diffrn 1.313
_exptl_crystal_density_method 'not measured'
_exptl_crystal_description plate
_exptl_crystal_F_000 688
_exptl_crystal_size_max 0.20
_exptl_crystal_size_mid 0.15
_exptl_crystal_size_min 0.05
_refine_diff_density_max 0.171
_refine_diff_density_min -0.193
_refine_ls_extinction_method none
_refine_ls_goodness_of_fit_ref 1.050
_refine_ls_hydrogen_treatment constr
_refine_ls_matrix_type full
_refine_ls_number_parameters 226
_refine_ls_number_reflns 3020
_refine_ls_number_restraints 0
_refine_ls_restrained_S_all 1.050
_refine_ls_R_factor_all 0.0372
_refine_ls_R_factor_gt 0.0330
_refine_ls_shift/su_max 0.000
_refine_ls_shift/su_mean 0.000
_refine_ls_structure_factor_coef Fsqd
_refine_ls_weighting_details 'calc w=1/[\s^2^(Fo^2^)+(0.0529P)^2^+0.2963P] where P=(Fo^2^+2Fc^2^)/3'
_refine_ls_weighting_scheme calc
_refine_ls_wR_factor_gt 0.0891
_refine_ls_wR_factor_ref 0.0914
_reflns_number_gt 2671
_reflns_number_total 3020
_reflns_threshold_expression I>2/s(I)
_cod_data_source_file rz2666.cif
_cod_data_source_block I
_cod_original_cell_volume 1651.56(3)
_cod_original_sg_symbol_H-M 'P 21/c'
_cod_database_code 2232938
_cod_database_fobs_code 2232938

loop_
_symmetry_equiv_pos_as_xyz
'x, y, z'
'-x, y+1/2, -z+1/2'
'-x, -y, -z'
'x, -y-1/2, z-1/2'

loop_
_atom_site_type_symbol
_atom_site_label
_atom_site_fract_x
_atom_site_fract_y
_atom_site_fract_z
_atom_site_U_iso_or_equiv
_atom_site_adp_type
_atom_site_calc_flag
_atom_site_refinement_flags
_atom_site_occupancy
_atom_site_symmetry_multiplicity
N N2 0.87262(11) 0.11061(4) 0.09736(12) 0.0241(2) Uani d . 1 1
N N7 0.66539(11) 0.16648(4) 0.09585(12) 0.0245(2) Uani d . 1 1
H H7N 0.7317 0.1969 0.1069 0.029 Uiso d R 1 1
N N14 0.06413(11) 0.21713(4) 0.08789(13) 0.0261(2) Uani d . 1 1
H H14N 0.0015 0.1862 0.0829 0.031 Uiso d R 1 1
N N16 -0.13109(11) 0.27154(4) 0.11442(12) 0.0244(2) Uani d . 1 1
C C1 0.73812(12) 0.11242(5) 0.11994(13) 0.0210(2) Uani d . 1 1
C C3 0.95160(13) 0.05927(5) 0.12410(15) 0.0280(3) Uani d . 1 1
H H3 1.0460 0.0578 0.1073 0.034 Uiso calc R 1 1
C C4 0.90549(14) 0.00852(5) 0.17415(16) 0.0298(3) Uani d . 1 1
H H4 0.9659 -0.0267 0.1916 0.036 Uiso calc R 1 1
C C5 0.76666(14) 0.01096(5) 0.19811(14) 0.0266(2) Uani d . 1 1
H H5 0.7314 -0.0229 0.2341 0.032 Uiso calc R 1 1
C C6 0.68089(13) 0.06259(5) 0.16949(14) 0.0234(2) Uani d . 1 1
H H6 0.5847 0.0646 0.1829 0.028 Uiso calc R 1 1
C C8 0.51516(13) 0.17821(4) 0.09628(13) 0.0207(2) Uani d . 1 1
C C9 0.37373(13) 0.14622(4) -0.00512(13) 0.0213(2) Uani d . 1 1
H H9 0.3791 0.1146 -0.0719 0.026 Uiso calc R 1 1
C C10 0.22525(13) 0.16003(4) -0.00954(13) 0.0209(2) Uani d . 1 1
H H10 0.1301 0.1378 -0.0795 0.025 Uiso calc R 1 1
C C11 0.21415(13) 0.20611(4) 0.08742(13) 0.0212(2) Uani d . 1 1
C C12 0.35601(13) 0.23827(5) 0.18907(14) 0.0237(2) Uani d . 1 1
H H12 0.3507 0.2698 0.2561 0.028 Uiso calc R 1 1
C C13 0.50413(13) 0.22456(5) 0.19288(13) 0.0225(2) Uani d . 1 1
H H13 0.5992 0.2470 0.2620 0.027 Uiso calc R 1 1
C C15 -0.00317(13) 0.27123(5) 0.08107(13) 0.0218(2) Uani d . 1 1
C C17 -0.20195(13) 0.32340(5) 0.10952(15) 0.0273(3) Uani d . 1 1
H H17 -0.2923 0.3238 0.1333 0.033 Uiso calc R 1 1
C C18 -0.15272(14) 0.37602(5) 0.07244(15) 0.0271(2) Uani d . 1 1
H H18 -0.2051 0.4117 0.0736 0.032 Uiso calc R 1 1
C C19 -0.02310(14) 0.37485(5) 0.03317(14) 0.0260(2) Uani d . 1 1
H H19 0.0130 0.4100 0.0041 0.031 Uiso calc R 1 1
C C20 0.05239(13) 0.32251(5) 0.03668(14) 0.0247(2) Uani d . 1 1
H H20 0.1405 0.3210 0.0096 0.030 Uiso calc R 1 1
C C21 0.49781(18) 0.09257(6) 0.65351(19) 0.0418(3) Uani d . 1 1
H H21 0.5113 0.1219 0.7348 0.050 Uiso calc R 1 1
C C22 0.41095(17) 0.10534(6) 0.4784(2) 0.0407(3) Uani d . 1 1
H H22 0.3659 0.1433 0.4418 0.049 Uiso calc R 1 1
C C23 0.39118(14) 0.06342(6) 0.36099(16) 0.0338(3) Uani d . 1 1
H H23 0.3327 0.0726 0.2430 0.041 Uiso calc R 1 1
C C24 0.45620(13) 0.00641(5) 0.41152(14) 0.0260(2) Uani d . 1 1
C C25 0.43734(15) -0.03839(6) 0.29296(16) 0.0347(3) Uani d . 1 1
H H25 0.3784 -0.0304 0.1742 0.042 Uiso calc R 1 1

loop_
_atom_site_aniso_label
_atom_site_aniso_U_11
_atom_site_aniso_U_22
_atom_site_aniso_U_33
_atom_site_aniso_U_12
_atom_site_aniso_U_13
_atom_site_aniso_U_23
N2 0.0202(4) 0.0227(5) 0.0307(5) -0.0003(3) 0.0131(4) -0.0019(4)
N7 0.0202(4) 0.0190(4) 0.0381(5) -0.0005(3) 0.0169(4) 0.0010(4)
N14 0.0216(5) 0.0195(4) 0.0415(6) -0.0003(3) 0.0184(4) -0.0002(4)
N16 0.0201(4) 0.0214(5) 0.0329(5) 0.0005(3) 0.0135(4) -0.0004(4)
C1 0.0183(5) 0.0210(5) 0.0223(5) -0.0006(4) 0.0084(4) -0.0027(4)
C3 0.0220(5) 0.0275(6) 0.0365(6) 0.0019(4) 0.0154(5) -0.0039(5)
C4 0.0278(6) 0.0227(6) 0.0369(6) 0.0056(4) 0.0135(5) -0.0008(5)
C5 0.0275(6) 0.0209(5) 0.0287(6) -0.0019(4) 0.0110(5) 0.0001(4)
C6 0.0208(5) 0.0238(5) 0.0266(5) -0.0013(4) 0.0118(4) -0.0010(4)
C8 0.0188(5) 0.0189(5) 0.0249(5) 0.0023(4) 0.0108(4) 0.0042(4)
C9 0.0236(5) 0.0183(5) 0.0236(5) 0.0005(4) 0.0123(4) -0.0003(4)
C10 0.0191(5) 0.0193(5) 0.0227(5) -0.0016(4) 0.0085(4) 0.0015(4)
C11 0.0197(5) 0.0192(5) 0.0258(5) 0.0024(4) 0.0115(4) 0.0034(4)
C12 0.0239(5) 0.0211(5) 0.0269(5) 0.0013(4) 0.0124(4) -0.0028(4)
C13 0.0192(5) 0.0209(5) 0.0247(5) -0.0020(4) 0.0081(4) -0.0011(4)
C15 0.0177(5) 0.0221(5) 0.0236(5) 0.0003(4) 0.0078(4) -0.0012(4)
C17 0.0216(5) 0.0258(6) 0.0364(6) 0.0022(4) 0.0151(5) -0.0016(5)
C18 0.0248(5) 0.0212(5) 0.0313(6) 0.0047(4) 0.0098(5) -0.0005(4)
C19 0.0250(5) 0.0224(5) 0.0255(5) -0.0019(4) 0.0077(4) 0.0019(4)
C20 0.0213(5) 0.0261(5) 0.0276(5) -0.0002(4) 0.0122(4) 0.0015(4)
C21 0.0534(8) 0.0369(7) 0.0546(8) -0.0155(6) 0.0416(7) -0.0104(6)
C22 0.0383(7) 0.0321(6) 0.0674(9) 0.0032(5) 0.0378(7) 0.0111(6)
C23 0.0219(5) 0.0436(7) 0.0356(6) 0.0009(5) 0.0132(5) 0.0154(5)
C24 0.0186(5) 0.0352(6) 0.0250(6) -0.0054(4) 0.0108(4) 0.0041(4)
C25 0.0350(6) 0.0458(7) 0.0272(6) -0.0154(5) 0.0178(5) -0.0032(5)

loop_
_atom_type_symbol
_atom_type_description
_atom_type_scat_dispersion_real
_atom_type_scat_dispersion_imag
_atom_type_scat_source
C C 0.0181 0.0091 'International Tables Vol C Tables 4.2.6.8 and 6.1.1.4'
H H 0.0000 0.0000 'International Tables Vol C Tables 4.2.6.8 and 6.1.1.4'
N N 0.0311 0.0180 'International Tables Vol C Tables 4.2.6.8 and 6.1.1.4'

loop_
_geom_angle_atom_site_label_1
_geom_angle_atom_site_label_2
_geom_angle_atom_site_label_3
_geom_angle_site_symmetry_1
_geom_angle_site_symmetry_3
_geom_angle
C3 N2 C1 . . 117.53(9)
C1 N7 C8 . . 125.32(9)
C1 N7 H7N . . 114.8
C8 N7 H7N . . 118.1
C15 N14 C11 . . 125.87(9)
C15 N14 H14N . . 116.0
C11 N14 H14N . . 117.9
C17 N16 C15 . . 117.47(9)
N2 C1 N7 . . 114.91(9)
N2 C1 C6 . . 121.85(9)
N7 C1 C6 . . 123.22(9)
N2 C3 C4 . . 124.62(10)
N2 C3 H3 . . 117.7
C4 C3 H3 . . 117.7
C3 C4 C5 . . 117.38(10)
C3 C4 H4 . . 121.3
C5 C4 H4 . . 121.3
C6 C5 C4 . . 119.73(10)
C6 C5 H5 . . 120.1
C4 C5 H5 . . 120.1
C5 C6 C1 . . 118.88(10)
C5 C6 H6 . . 120.6
C1 C6 H6 . . 120.6
C9 C8 C13 . . 118.59(9)
C9 C8 N7 . . 121.38(9)
C13 C8 N7 . . 119.95(9)
C10 C9 C8 . . 120.75(10)
C10 C9 H9 . . 119.6
C8 C9 H9 . . 119.6
C9 C10 C11 . . 120.75(10)
C9 C10 H10 . . 119.6
C11 C10 H10 . . 119.6
C10 C11 C12 . . 118.52(9)
C10 C11 N14 . . 119.57(9)
C12 C11 N14 . . 121.83(10)
C13 C12 C11 . . 120.67(10)
C13 C12 H12 . . 119.7
C11 C12 H12 . . 119.7
C12 C13 C8 . . 120.73(10)
C12 C13 H13 . . 119.6
C8 C13 H13 . . 119.6
N16 C15 N14 . . 114.89(9)
N16 C15 C20 . . 121.99(10)
N14 C15 C20 . . 123.08(10)
C19 C20 C15 . . 118.86(10)
C19 C20 H20 . . 120.6
C15 C20 H20 . . 120.6
C20 C19 C18 . . 119.67(10)
C20 C19 H19 . . 120.2
C18 C19 H19 . . 120.2
C17 C18 C19 . . 117.42(10)
C17 C18 H18 . . 121.3
C19 C18 H18 . . 121.3
N16 C17 C18 . . 124.53(10)
N16 C17 H17 . . 117.7
C18 C17 H17 . . 117.7
C25 C21 C22 3_656 . 120.32(13)
C25 C21 H21 3_656 . 119.8
C22 C21 H21 . . 119.8
C23 C22 C21 . . 120.17(12)
C23 C22 H22 . . 119.9
C21 C22 H22 . . 119.9
C22 C23 C24 . . 121.24(12)
C22 C23 H23 . . 119.4
C24 C23 H23 . . 119.4
C23 C24 C25 . . 122.80(11)
C23 C24 C24 . 3_656 118.50(14)
C25 C24 C24 . 3_656 118.70(14)
C21 C25 C24 3_656 . 121.07(12)
C21 C25 H25 3_656 . 119.5
C24 C25 H25 . . 119.5

loop_
_geom_bond_atom_site_label_1
_geom_bond_atom_site_label_2
_geom_bond_site_symmetry_2
_geom_bond_distance
N2 C3 . 1.3415(14)
N2 C1 . 1.3466(14)
N7 C1 . 1.3732(13)
N7 C8 . 1.4129(13)
N7 H7N . 0.9001
N14 C15 . 1.3711(14)
N14 C11 . 1.4081(13)
N14 H14N . 0.8999
N16 C17 . 1.3436(14)
N16 C15 . 1.3441(14)
C1 C6 . 1.4087(15)
C3 C4 . 1.3778(17)
C3 H3 . 0.9500
C4 C5 . 1.3938(16)
C4 H4 . 0.9500
C5 C6 . 1.3756(15)
C5 H5 . 0.9500
C6 H6 . 0.9500
C8 C9 . 1.3947(15)
C8 C13 . 1.3955(15)
C9 C10 . 1.3877(15)
C9 H9 . 0.9500
C10 C11 . 1.3934(15)
C10 H10 . 0.9500
C11 C12 . 1.3996(15)
C12 C13 . 1.3864(15)
C12 H12 . 0.9500
C13 H13 . 0.9500
C15 C20 . 1.4066(15)
C20 C19 . 1.3763(16)
C20 H20 . 0.9500
C19 C18 . 1.3934(16)
C19 H19 . 0.9500
C18 C17 . 1.3778(16)
C18 H18 . 0.9500
C17 H17 . 0.9500
C21 C25 3_656 1.359(2)
C21 C22 . 1.405(2)
C21 H21 . 0.9500
C22 C23 . 1.363(2)
C22 H22 . 0.9500
C23 C24 . 1.4155(18)
C23 H23 . 0.9500
C24 C25 . 1.4188(18)
C24 C24 3_656 1.420(2)
C25 C21 3_656 1.359(2)
C25 H25 . 0.9500

loop_
_geom_hbond_atom_site_label_D
_geom_hbond_atom_site_label_H
_geom_hbond_atom_site_label_A
_geom_hbond_site_symmetry_A
_geom_hbond_distance_DH
_geom_hbond_distance_HA
_geom_hbond_distance_DA
_geom_hbond_angle_DHA
N7 H7N N16 1_655 0.90 2.11 3.0027(13) 175
N14 H14N N2 1_455 0.90 2.13 3.0305(13) 174

loop_
_geom_torsion_atom_site_label_1
_geom_torsion_atom_site_label_2
_geom_torsion_atom_site_label_3
_geom_torsion_atom_site_label_4
_geom_torsion_site_symmetry_1
_geom_torsion_site_symmetry_4
_geom_torsion
C3 N2 C1 N7 . . 178.10(10)
C3 N2 C1 C6 . . -0.10(15)
C8 N7 C1 N2 . . 173.65(10)
C8 N7 C1 C6 . . -8.18(17)
C1 N2 C3 C4 . . -0.51(17)
N2 C3 C4 C5 . . 0.15(18)
C3 C4 C5 C6 . . 0.83(17)
C4 C5 C6 C1 . . -1.40(16)
N2 C1 C6 C5 . . 1.05(16)
N7 C1 C6 C5 . . -176.99(10)
C1 N7 C8 C9 . . -51.81(15)
C1 N7 C8 C13 . . 131.51(11)
C13 C8 C9 C10 . . -0.20(15)
N7 C8 C9 C10 . . -176.92(9)
C8 C9 C10 C11 . . -0.10(16)
C9 C10 C11 C12 . . 0.16(15)
C9 C10 C11 N14 . . -176.49(9)
C15 N14 C11 C10 . . -138.39(11)
C15 N14 C11 C12 . . 45.08(16)
C10 C11 C12 C13 . . 0.08(16)
N14 C11 C12 C13 . . 176.65(10)
C11 C12 C13 C8 . . -0.39(16)
C9 C8 C13 C12 . . 0.44(16)
N7 C8 C13 C12 . . 177.21(10)
C17 N16 C15 N14 . . -179.99(10)
C17 N16 C15 C20 . . -2.18(16)
C11 N14 C15 N16 . . -168.34(10)
C11 N14 C15 C20 . . 13.88(17)
N16 C15 C20 C19 . . 2.30(16)
N14 C15 C20 C19 . . 179.93(10)
C15 C20 C19 C18 . . -0.34(16)
C20 C19 C18 C17 . . -1.53(16)
C15 N16 C17 C18 . . 0.14(17)
C19 C18 C17 N16 . . 1.71(18)
C25 C21 C22 C23 3_656 . -0.01(19)
C21 C22 C23 C24 . . 0.29(18)
C22 C23 C24 C25 . . 179.68(11)
C22 C23 C24 C24 . 3_656 -0.23(19)
C23 C24 C25 C21 . 3_656 179.73(11)
C24 C24 C25 C21 3_656 3_656 -0.36(19)
